data_7022965
loop_
_publ_author_name
'Gonz\'alez-\'Alvarez, Marta'
'Pascual-\'Alvarez, Alejandro'
'del Castillo Agudo, Lucas'
'Casti\~neiras, Alfonso'
'Liu-Gonz\'alez, Malva'
'Borr\'as, Joaqu\'in'
'Alzuet-Pi\~na, Gloria'

_publ_section_title
;
 Mixed-ligand copper(II)-sulfonamide complexes: effect of the sulfonamide
 derivative on DNA binding, DNA cleavage, genotoxicity and anticancer
 activity.
;
_journal_issue 28
_journal_name_full 'Dalton transactions (Cambridge, England : 2003)'
_journal_page_first 10244
_journal_page_last 10259
_journal_paper_doi 10.1039/c3dt50416f
_journal_volume 42
_journal_year 2013
_chemical_formula_moiety 'C38 H30 Cu N6 O4 S4'
_chemical_formula_sum 'C38 H30 Cu N6 O4 S4'
_chemical_formula_weight 826.46
_chemical_name_systematic
;
?
;
_space_group_IT_number 2
_symmetry_cell_setting triclinic
_symmetry_Int_Tables_number 2
_symmetry_space_group_name_Hall '-P 1'
_symmetry_space_group_name_H-M 'P -1'
_atom_sites_solution_hydrogens geom
_atom_sites_solution_primary direct
_atom_sites_solution_secondary difmap
_audit_creation_method SHELXL-97
_cell_angle_alpha 78.599(5)
_cell_angle_beta 79.689(6)
_cell_angle_gamma 73.125(5)
_cell_formula_units_Z 2
_cell_length_a 9.8010(9)
_cell_length_b 12.6420(14)
_cell_length_c 16.1080(18)
_cell_measurement_reflns_used 832
_cell_measurement_temperature 293(2)
_cell_measurement_theta_max 38.441
_cell_measurement_theta_min 0.999
_cell_volume 1856.4(3)
_computing_cell_refinement 'HKL Scalepack (Otwinowski & Minor 1997)'
_computing_data_collection 'Collect (Nonius BV, 1997-2000)'
_computing_data_reduction 'HKL Scalepack (Otwinowski & Minor 1997)'
_computing_molecular_graphics 'PLATON (Spek, 2004)'
_computing_publication_material 'SHELXL-97 (Sheldrick, 1997)'
_computing_structure_refinement 'SHELXL-97 (Sheldrick, 2008)'
_computing_structure_solution 'SIR97 (ALtomare et AL. 1997)'
_diffrn_ambient_temperature 293(2)
_diffrn_measured_fraction_theta_full 1.000
_diffrn_measured_fraction_theta_max 1.000
_diffrn_measurement_device_type KappaCCD2000
_diffrn_measurement_method 'omega and phi scans'
_diffrn_radiation_monochromator graphite
_diffrn_radiation_source 'fine-focus sealed tube'
_diffrn_radiation_type CuK\a
_diffrn_radiation_wavelength 1.54184
_diffrn_reflns_av_R_equivalents 0.0554
_diffrn_reflns_av_sigmaI/netI 0.0327
_diffrn_reflns_limit_h_max 12
_diffrn_reflns_limit_h_min -12
_diffrn_reflns_limit_k_max 16
_diffrn_reflns_limit_k_min -15
_diffrn_reflns_limit_l_max 20
_diffrn_reflns_limit_l_min 0
_diffrn_reflns_number 8492
_diffrn_reflns_theta_full 89.85
_diffrn_reflns_theta_max 89.85
_diffrn_reflns_theta_min 2.82
_exptl_absorpt_coefficient_mu 3.344
_exptl_absorpt_correction_type none
_exptl_crystal_colour Grey
_exptl_crystal_density_diffrn 1.479
_exptl_crystal_density_method 'not measured'
_exptl_crystal_description prism
_exptl_crystal_F_000 850
_exptl_crystal_size_max 0.30
_exptl_crystal_size_mid 0.10
_exptl_crystal_size_min 0.08
_refine_diff_density_max 1.199
_refine_diff_density_min -0.604
_refine_diff_density_rms 0.032
_refine_ls_extinction_method none
_refine_ls_goodness_of_fit_ref 0.943
_refine_ls_hydrogen_treatment constr
_refine_ls_matrix_type full
_refine_ls_number_parameters 478
_refine_ls_number_reflns 8492
_refine_ls_number_restraints 0
_refine_ls_restrained_S_all 0.943
_refine_ls_R_factor_all 0.0454
_refine_ls_R_factor_gt 0.0375
_refine_ls_shift/su_max 0.000
_refine_ls_shift/su_mean 0.017
_refine_ls_structure_factor_coef Fsqd
_refine_ls_weighting_details 'calc w=1/[\s^2^(Fo^2^)+(0.1154P)^2^+0.0000P] where P=(Fo^2^+2Fc^2^)/3'
_refine_ls_weighting_scheme calc
_refine_ls_wR_factor_gt 0.1267
_refine_ls_wR_factor_ref 0.1825
_reflns_number_gt 6675
_reflns_number_total 8492
_reflns_threshold_expression >2sigma(I)
_cod_data_source_file c3dt50416f.txt
_cod_data_source_block 09acmg14
_cod_depositor_comments
;
The following automatic conversions were performed:

'_symmetry_cell_setting' value 'Triclinic' changed to 'triclinic'
according to /home/saulius/struct/CIF-dictionaries/cif_core.dic
dictionary named 'cif_core.dic' version 2.4.2 from 2011-04-26.

Automatic conversion script
Id: cif_fix_values 1891 2012-01-12 08:04:46Z andrius 
;
_cod_database_code 7022965

loop_
_symmetry_equiv_pos_as_xyz
'x, y, z'
'-x, -y, -z'

loop_
_atom_site_label
_atom_site_type_symbol
_atom_site_fract_x
_atom_site_fract_y
_atom_site_fract_z
_atom_site_U_iso_or_equiv
_atom_site_adp_type
_atom_site_occupancy
_atom_site_symmetry_multiplicity
_atom_site_calc_flag
_atom_site_refinement_flags
Cu1 Cu 0.71572(6) 0.12203(5) 0.27561(4) 0.0886(2) Uani 1 1 d .
S11 S 0.93614(9) 0.18866(7) 0.47082(6) 0.0762(2) Uani 1 1 d .
S21 S 0.68262(9) 0.06467(7) 0.55941(6) 0.0759(2) Uani 1 1 d .
S31 S 0.54890(9) 0.43586(7) 0.10529(5) 0.0705(2) Uani 1 1 d .
S41 S 0.76810(8) 0.23223(6) 0.00247(5) 0.0670(2) Uani 1 1 d .
O21 O 0.7844(3) 0.0850(2) 0.60708(16) 0.0762(5) Uani 1 1 d .
O22 O 0.6475(3) -0.0394(2) 0.58032(16) 0.0770(5) Uani 1 1 d .
O41 O 0.6898(2) 0.33939(19) -0.03852(15) 0.0723(5) Uani 1 1 d .
O42 O 0.7751(2) 0.13151(19) -0.02736(15) 0.0718(5) Uani 1 1 d .
N1 N 0.5791(3) 0.0511(2) 0.24016(18) 0.0708(6) Uani 1 1 d .
N2 N 0.8467(3) -0.0298(3) 0.26421(19) 0.0768(7) Uani 1 1 d .
N18 N 0.8412(3) 0.1723(2) 0.33868(17) 0.0689(6) Uani 1 1 d .
N20 N 0.7234(3) 0.0859(2) 0.45652(18) 0.0728(6) Uani 1 1 d .
N38 N 0.6119(3) 0.2751(2) 0.2311(2) 0.0745(6) Uani 1 1 d .
N40 N 0.7198(3) 0.2160(2) 0.10245(17) 0.0683(6) Uani 1 1 d .
C1 C 0.4401(4) 0.1053(3) 0.2349(2) 0.0712(7) Uani 1 1 d .
H1 H 0.4031 0.1769 0.2533 0.085 Uiso 1 1 d R
C2 C 0.3632(4) 0.0456(3) 0.2034(2) 0.0751(7) Uani 1 1 d .
H2 H 0.2642 0.0855 0.2013 0.090 Uiso 1 1 d R
C3 C 0.4254(4) -0.0574(3) 0.1792(2) 0.0696(7) Uani 1 1 d .
H3 H 0.3607 -0.0862 0.1582 0.084 Uiso 1 1 d R
C4 C 0.5718(3) -0.1057(3) 0.18712(19) 0.0673(6) Uani 1 1 d .
H4 H 0.6059 -0.1782 0.1691 0.081 Uiso 1 1 d R
C5 C 0.6461(4) -0.0474(3) 0.2178(2) 0.0722(7) Uani 1 1 d .
C6 C 0.8031(4) -0.0997(3) 0.2284(2) 0.0745(7) Uani 1 1 d .
C7 C 0.8843(4) -0.2009(3) 0.2059(2) 0.0717(7) Uani 1 1 d .
H7 H 0.8315 -0.2355 0.1796 0.086 Uiso 1 1 d R
C8 C 1.0280(4) -0.2276(3) 0.2248(2) 0.0722(7) Uani 1 1 d .
H8 H 1.0750 -0.3000 0.2095 0.087 Uiso 1 1 d R
C9 C 1.0786(4) -0.1622(3) 0.2592(2) 0.0731(7) Uani 1 1 d .
H9 H 1.1782 -0.1952 0.2659 0.088 Uiso 1 1 d R
C10 C 0.9863(3) -0.0615(3) 0.2807(2) 0.0694(7) Uani 1 1 d .
H10 H 1.0386 -0.0239 0.3046 0.083 Uiso 1 1 d R
C12 C 1.0026(4) 0.2486(3) 0.3692(2) 0.0740(7) Uani 1 1 d .
C13 C 1.1073(3) 0.3062(3) 0.3540(2) 0.0726(7) Uani 1 1 d .
H13 H 1.1640 0.3268 0.3874 0.087 Uiso 1 1 d R
C14 C 1.1417(4) 0.3503(3) 0.2702(2) 0.0722(7) Uani 1 1 d .
H14 H 1.2067 0.3966 0.2537 0.087 Uiso 1 1 d R
C15 C 1.0784(4) 0.3378(3) 0.2033(2) 0.0772(8) Uani 1 1 d .
H15 H 1.1086 0.3635 0.1442 0.093 Uiso 1 1 d R
C16 C 0.9800(4) 0.2751(3) 0.2167(2) 0.0692(7) Uani 1 1 d .
H16 H 0.9199 0.2524 0.1866 0.083 Uiso 1 1 d R
C17 C 0.9329(4) 0.2347(4) 0.3018(4) 0.095(2) Uani 1 1 d .
C19 C 0.8143(3) 0.1414(3) 0.4231(2) 0.0684(6) Uani 1 1 d .
C22 C 0.5233(4) 0.1651(3) 0.5799(2) 0.0701(7) Uani 1 1 d .
C23 C 0.3953(3) 0.1517(3) 0.5657(2) 0.0714(7) Uani 1 1 d .
H23 H 0.3807 0.0895 0.5456 0.086 Uiso 1 1 d R
C24 C 0.2693(4) 0.2307(3) 0.5763(2) 0.0727(7) Uani 1 1 d .
H24 H 0.1756 0.2262 0.5707 0.087 Uiso 1 1 d R
C25 C 0.2613(4) 0.3332(3) 0.5971(2) 0.0703(7) Uani 1 1 d .
C26 C 0.3830(3) 0.3518(3) 0.6162(2) 0.0707(7) Uani 1 1 d .
H26 H 0.4177 0.4148 0.6339 0.085 Uiso 1 1 d R
C27 C 0.5183(4) 0.2685(3) 0.6015(2) 0.0753(7) Uani 1 1 d .
H27 H 0.6119 0.2748 0.6056 0.090 Uiso 1 1 d R
C28 C 0.1324(4) 0.4308(3) 0.6134(2) 0.0750(7) Uani 1 1 d .
H28A H 0.0601 0.3996 0.6022 0.112 Uiso 1 1 d R
H28B H 0.1331 0.4984 0.5740 0.112 Uiso 1 1 d R
H28C H 0.1105 0.4472 0.6707 0.112 Uiso 1 1 d R
C32 C 0.4799(3) 0.4595(3) 0.20852(19) 0.0666(6) Uani 1 1 d .
C33 C 0.3842(4) 0.5560(3) 0.2342(2) 0.0729(7) Uani 1 1 d .
H33 H 0.3528 0.6183 0.1910 0.087 Uiso 1 1 d R
C34 C 0.3322(4) 0.5501(3) 0.3221(2) 0.0727(7) Uani 1 1 d .
H34 H 0.2711 0.6234 0.3296 0.087 Uiso 1 1 d R
C35 C 0.3769(3) 0.4563(3) 0.3815(2) 0.0676(6) Uani 1 1 d .
H35 H 0.3287 0.4701 0.4368 0.081 Uiso 1 1 d R
C36 C 0.4690(4) 0.3655(3) 0.3517(2) 0.0750(7) Uani 1 1 d .
H36 H 0.4947 0.3061 0.3982 0.090 Uiso 1 1 d R
C37 C 0.5228(4) 0.3602(3) 0.2689(2) 0.0718(7) Uani 1 1 d .
C39 C 0.6408(3) 0.2934(3) 0.1487(2) 0.0667(6) Uani 1 1 d .
C42 C 0.9560(4) 0.2459(3) -0.0081(2) 0.0733(7) Uani 1 1 d .
C43 C 1.0558(3) 0.1426(3) 0.01482(19) 0.0668(6) Uani 1 1 d .
H43 H 1.0243 0.0758 0.0309 0.080 Uiso 1 1 d R
C44 C 1.1943(4) 0.1567(3) 0.0091(2) 0.0741(7) Uani 1 1 d .
H44 H 1.2745 0.0933 0.0197 0.089 Uiso 1 1 d R
C45 C 1.2246(4) 0.2601(3) -0.0122(2) 0.0706(7) Uani 1 1 d .
C46 C 1.1217(3) 0.3545(3) -0.03377(19) 0.0690(7) Uani 1 1 d .
H46 H 1.1475 0.4235 -0.0533 0.083 Uiso 1 1 d R
C47 C 0.9798(3) 0.3495(3) -0.0308(2) 0.0673(6) Uani 1 1 d .
H47 H 0.9061 0.4173 -0.0442 0.081 Uiso 1 1 d R
C48 C 1.3814(4) 0.2599(3) -0.0110(2) 0.0750(7) Uani 1 1 d .
H48A H 1.4358 0.1850 0.0065 0.112 Uiso 1 1 d R
H48B H 1.3831 0.3068 0.0288 0.112 Uiso 1 1 d R
H48C H 1.4222 0.2880 -0.0668 0.112 Uiso 1 1 d R

loop_
_atom_site_aniso_label
_atom_site_aniso_U_11
_atom_site_aniso_U_22
_atom_site_aniso_U_33
_atom_site_aniso_U_23
_atom_site_aniso_U_13
_atom_site_aniso_U_12
Cu1 0.0743(4) 0.0939(4) 0.0946(4) -0.0078(3) -0.0130(3) -0.0207(3)
S11 0.0758(5) 0.0769(5) 0.0763(5) -0.0117(4) -0.0103(4) -0.0206(4)
S21 0.0762(5) 0.0761(5) 0.0760(5) -0.0117(4) -0.0103(4) -0.0206(4)
S31 0.0700(4) 0.0702(4) 0.0717(4) -0.0107(3) -0.0100(3) -0.0189(3)
S41 0.0667(4) 0.0674(4) 0.0671(4) -0.0104(3) -0.0088(3) -0.0180(3)
O21 0.0736(13) 0.0762(13) 0.0796(13) -0.0122(11) -0.0114(10) -0.0200(10)
O22 0.0775(14) 0.0736(13) 0.0809(13) -0.0130(11) -0.0117(11) -0.0201(11)
O41 0.0697(12) 0.0734(12) 0.0743(12) -0.0139(10) -0.0077(9) -0.0188(10)
O42 0.0724(12) 0.0694(12) 0.0738(12) -0.0111(9) -0.0095(9) -0.0190(10)
N1 0.0697(14) 0.0718(14) 0.0730(14) -0.0142(11) -0.0084(11) -0.0204(11)
N2 0.0760(16) 0.0762(16) 0.0775(16) -0.0142(13) -0.0081(12) -0.0186(13)
N18 0.0695(15) 0.0684(14) 0.0700(13) -0.0097(11) -0.0129(11) -0.0187(11)
N20 0.0725(15) 0.0739(15) 0.0740(15) -0.0154(12) -0.0086(12) -0.0205(12)
N38 0.0734(16) 0.0728(15) 0.0790(15) -0.0138(12) -0.0074(12) -0.0220(12)
N40 0.0699(14) 0.0665(13) 0.0677(13) -0.0083(10) -0.0095(10) -0.0178(11)
C1 0.0738(18) 0.0720(17) 0.0694(16) -0.0109(13) -0.0115(13) -0.0207(14)
C2 0.0745(18) 0.0729(17) 0.0776(18) -0.0125(14) -0.0131(15) -0.0163(14)
C3 0.0689(16) 0.0666(15) 0.0721(15) -0.0120(12) -0.0093(13) -0.0150(12)
C4 0.0684(16) 0.0677(16) 0.0657(14) -0.0119(12) -0.0075(12) -0.0174(12)
C5 0.0700(16) 0.0748(17) 0.0753(16) -0.0147(14) -0.0082(13) -0.0233(13)
C6 0.0750(18) 0.0724(17) 0.0758(17) -0.0117(14) -0.0092(14) -0.0192(14)
C7 0.0716(17) 0.0740(17) 0.0708(15) -0.0146(13) -0.0055(13) -0.0213(13)
C8 0.0738(18) 0.0720(17) 0.0712(16) -0.0112(13) -0.0098(13) -0.0195(13)
C9 0.0718(17) 0.0723(17) 0.0754(17) -0.0106(14) -0.0097(14) -0.0200(14)
C10 0.0677(16) 0.0662(15) 0.0730(16) -0.0111(13) -0.0107(13) -0.0146(12)
C12 0.0743(18) 0.0711(17) 0.0735(16) -0.0084(14) -0.0090(14) -0.0166(14)
C13 0.0691(16) 0.0743(17) 0.0844(19) -0.0107(14) -0.0113(13) -0.0344(14)
C14 0.0698(16) 0.0771(18) 0.0721(16) -0.0115(14) -0.0101(13) -0.0222(14)
C15 0.082(2) 0.0744(18) 0.0746(17) -0.0097(14) -0.0077(14) -0.0220(15)
C16 0.0672(16) 0.0688(16) 0.0714(16) -0.0093(13) -0.0082(13) -0.0192(13)
C17 0.0617(19) 0.102(3) 0.150(6) -0.032(4) -0.035(3) -0.046(2)
C19 0.0665(16) 0.0712(16) 0.0688(15) -0.0128(13) -0.0082(12) -0.0194(13)
C22 0.0691(16) 0.0724(17) 0.0703(16) -0.0112(13) -0.0125(13) -0.0188(13)
C23 0.0715(17) 0.0683(16) 0.0752(17) -0.0123(13) -0.0116(13) -0.0175(13)
C24 0.0688(17) 0.0693(16) 0.0787(18) -0.0108(13) -0.0100(13) -0.0164(13)
C25 0.0689(17) 0.0684(15) 0.0741(16) -0.0118(13) -0.0089(13) -0.0185(13)
C26 0.0700(16) 0.0704(17) 0.0720(16) -0.0092(13) -0.0102(13) -0.0196(13)
C27 0.0758(19) 0.0763(18) 0.0739(17) -0.0101(14) -0.0120(14) -0.0198(15)
C28 0.0755(18) 0.0734(18) 0.0745(17) -0.0111(14) -0.0065(14) -0.0197(14)
C32 0.0639(15) 0.0677(15) 0.0671(15) -0.0099(12) -0.0071(12) -0.0166(12)
C33 0.0734(18) 0.0712(16) 0.0738(17) -0.0115(14) -0.0104(14) -0.0181(14)
C34 0.0736(17) 0.0687(16) 0.0747(17) -0.0097(13) -0.0057(13) -0.0205(13)
C35 0.0666(16) 0.0687(16) 0.0664(14) -0.0090(12) -0.0099(11) -0.0167(12)
C36 0.0696(17) 0.0769(18) 0.0801(18) -0.0143(15) -0.0109(14) -0.0199(14)
C37 0.0676(16) 0.0709(16) 0.0773(17) -0.0128(14) -0.0098(13) -0.0178(13)
C39 0.0671(16) 0.0673(16) 0.0667(14) -0.0099(12) -0.0090(12) -0.0197(12)
C42 0.0737(18) 0.0711(17) 0.0745(17) -0.0100(14) -0.0118(14) -0.0175(13)
C43 0.0691(16) 0.0658(15) 0.0652(14) -0.0101(12) -0.0101(12) -0.0164(12)
C44 0.0721(17) 0.0774(18) 0.0706(16) -0.0111(14) -0.0069(13) -0.0179(14)
C45 0.0722(17) 0.0690(16) 0.0720(16) -0.0116(13) -0.0126(13) -0.0185(13)
C46 0.0700(17) 0.0690(16) 0.0646(14) -0.0091(12) -0.0077(12) -0.0148(13)
C47 0.0667(16) 0.0659(15) 0.0714(15) -0.0077(12) -0.0110(12) -0.0217(12)
C48 0.0728(18) 0.0765(18) 0.0753(17) -0.0118(14) -0.0119(14) -0.0178(14)

loop_
_atom_type_symbol
_atom_type_description
_atom_type_scat_dispersion_real
_atom_type_scat_dispersion_imag
_atom_type_scat_source
C C 0.0181 0.0091 'International Tables Vol C Tables 4.2.6.8 and 6.1.1.4'
H H 0.0000 0.0000 'International Tables Vol C Tables 4.2.6.8 and 6.1.1.4'
Cu Cu -1.9646 0.5888 'International Tables Vol C Tables 4.2.6.8 and 6.1.1.4'
N N 0.0311 0.0180 'International Tables Vol C Tables 4.2.6.8 and 6.1.1.4'
O O 0.0492 0.0322 'International Tables Vol C Tables 4.2.6.8 and 6.1.1.4'
S S 0.3331 0.5567 'International Tables Vol C Tables 4.2.6.8 and 6.1.1.4'

loop_
_geom_angle_atom_site_label_1
_geom_angle_atom_site_label_2
_geom_angle_atom_site_label_3
_geom_angle
_geom_angle_publ_flag
N1 Cu1 N18 166.37(12) y
N1 Cu1 N38 93.83(12) y
N18 Cu1 N38 94.19(11) y
N1 Cu1 N2 80.31(12) y
N18 Cu1 N2 96.98(12) y
N38 Cu1 N2 154.03(13) y
N1 Cu1 N40 79.57(10) y
N18 Cu1 N40 114.05(10) y
N38 Cu1 N40 54.55(10) y
N2 Cu1 N40 99.48(11) y
N1 Cu1 N20 114.06(10) y
N18 Cu1 N20 52.47(10) y
N38 Cu1 N20 113.34(11) y
N2 Cu1 N20 91.95(11) y
N40 Cu1 N20 163.69(8) y
C19 S11 C12 90.19(16) ?
O22 S21 O21 118.73(15) ?
O22 S21 N20 106.49(15) ?
O21 S21 N20 114.39(15) ?
O22 S21 C22 105.79(15) ?
O21 S21 C22 105.44(15) ?
N20 S21 C22 104.80(16) ?
C32 S31 C39 88.57(15) ?
O42 S41 O41 120.77(14) ?
O42 S41 N40 108.00(14) ?
O41 S41 N40 111.15(14) ?
O42 S41 C42 107.94(15) ?
O41 S41 C42 103.76(14) ?
N40 S41 C42 103.79(14) ?
C1 N1 C5 126.2(3) ?
C1 N1 Cu1 122.0(2) ?
C5 N1 Cu1 111.6(2) ?
C6 N2 C10 117.4(3) ?
C6 N2 Cu1 118.9(2) ?
C10 N2 Cu1 123.2(2) ?
C17 N18 C19 124.1(3) ?
C17 N18 Cu1 125.0(3) ?
C19 N18 Cu1 110.8(2) ?
C19 N20 S21 119.8(2) ?
C19 N20 Cu1 73.89(19) ?
S21 N20 Cu1 164.28(16) ?
C39 N38 C37 117.0(3) ?
C39 N38 Cu1 109.9(2) ?
C37 N38 Cu1 133.0(3) ?
C39 N40 S41 127.3(2) ?
C39 N40 Cu1 71.59(17) ?
S41 N40 Cu1 160.09(15) ?
N1 C1 C2 114.1(3) ?
N1 C1 H1 118.7 ?
C2 C1 H1 127.2 ?
C1 C2 C3 123.0(3) ?
C1 C2 H2 112.3 ?
C3 C2 H2 124.6 ?
C4 C3 C2 117.8(3) ?
C4 C3 H3 128.8 ?
C2 C3 H3 113.3 ?
C5 C4 C3 119.0(3) ?
C5 C4 H4 129.1 ?
C3 C4 H4 112.0 ?
C4 C5 C6 119.5(3) ?
C4 C5 N1 119.9(3) ?
C6 C5 N1 120.6(3) ?
N2 C6 C7 127.0(3) ?
N2 C6 C5 107.5(3) ?
C7 C6 C5 125.5(3) ?
C8 C7 C6 112.2(3) ?
C8 C7 H7 135.3 ?
C6 C7 H7 112.5 ?
C7 C8 C9 124.1(3) ?
C7 C8 H8 106.5 ?
C9 C8 H8 129.3 ?
C8 C9 C10 119.1(3) ?
C8 C9 H9 110.8 ?
C10 C9 H9 130.1 ?
N2 C10 C9 120.3(3) ?
N2 C10 H10 130.6 ?
C9 C10 H10 109.1 ?
C17 C12 C13 122.6(4) ?
C17 C12 S11 112.8(3) ?
C13 C12 S11 124.6(3) ?
C12 C13 C14 115.9(3) ?
C12 C13 H13 136.7 ?
C14 C13 H13 107.3 ?
C13 C14 C15 123.3(3) ?
C13 C14 H14 122.3 ?
C15 C14 H14 114.2 ?
C16 C15 C14 121.4(3) ?
C16 C15 H15 115.3 ?
C14 C15 H15 122.8 ?
C15 C16 C17 117.7(3) ?
C15 C16 H16 141.2 ?
C17 C16 H16 100.8 ?
C12 C17 N18 106.7(5) ?
C12 C17 C16 118.6(3) ?
N18 C17 C16 134.4(4) ?
N20 C19 N18 122.8(3) ?
N20 C19 S11 131.1(3) ?
N18 C19 S11 106.0(2) ?
C23 C22 C27 116.4(3) ?
C23 C22 S21 120.4(3) ?
C27 C22 S21 122.7(3) ?
C24 C23 C22 122.5(3) ?
C24 C23 H23 110.0 ?
C22 C23 H23 127.4 ?
C23 C24 C25 122.2(3) ?
C23 C24 H24 127.5 ?
C25 C24 H24 110.3 ?
C26 C25 C28 110.3(3) ?
C26 C25 C24 119.0(3) ?
C28 C25 C24 130.4(3) ?
C25 C26 C27 117.9(3) ?
C25 C26 H26 140.5 ?
C27 C26 H26 101.2 ?
C26 C27 C22 121.3(3) ?
C26 C27 H27 126.5 ?
C22 C27 H27 112.2 ?
C25 C28 H28A 97.7 ?
C25 C28 H28B 114.4 ?
H28A C28 H28B 109.3 ?
C25 C28 H28C 115.9 ?
H28A C28 H28C 109.2 ?
H28B C28 H28C 109.5 ?
C33 C32 C37 121.2(3) ?
C33 C32 S31 127.5(3) ?
C37 C32 S31 111.1(2) ?
C34 C33 C32 116.4(3) ?
C34 C33 H33 125.3 ?
C32 C33 H33 118.1 ?
C35 C34 C33 123.0(3) ?
C35 C34 H34 130.6 ?
C33 C34 H34 106.1 ?
C36 C35 C34 117.2(3) ?
C36 C35 H35 133.4 ?
C34 C35 H35 109.3 ?
C37 C36 C35 125.0(4) ?
C37 C36 H36 124.6 ?
C35 C36 H36 110.3 ?
C36 C37 N38 130.8(3) ?
C36 C37 C32 117.1(3) ?
N38 C37 C32 112.1(3) ?
N38 C39 N40 123.8(3) ?
N38 C39 S31 111.1(2) ?
N40 C39 S31 125.0(2) ?
C43 C42 C47 128.2(3) ?
C43 C42 S41 112.5(2) ?
C47 C42 S41 119.2(3) ?
C42 C43 C44 110.9(3) ?
C42 C43 H43 119.8 ?
C44 C43 H43 129.3 ?
C43 C44 C45 123.4(3) ?
C43 C44 H44 120.5 ?
C45 C44 H44 116.1 ?
C46 C45 C44 121.3(3) ?
C46 C45 C48 122.6(3) ?
C44 C45 C48 116.1(3) ?
C45 C46 C47 119.7(3) ?
C45 C46 H46 119.4 ?
C47 C46 H46 120.8 ?
C46 C47 C42 116.3(3) ?
C46 C47 H47 119.5 ?
C42 C47 H47 124.1 ?
C45 C48 H48A 109.0 ?
C45 C48 H48B 108.9 ?
H48A C48 H48B 109.7 ?
C45 C48 H48C 110.2 ?
H48A C48 H48C 109.7 ?
H48B C48 H48C 109.3 ?

loop_
_geom_bond_atom_site_label_1
_geom_bond_atom_site_label_2
_geom_bond_distance
_geom_bond_publ_flag
Cu1 N1 2.024(3) y
Cu1 N18 2.027(3) y
Cu1 N38 1.966(3) y
Cu1 N2 1.997(3) y
Cu1 N40 2.805(3) y
Cu1 N20 2.870(3) y
S11 C19 1.816(3) ?
S11 C12 1.759(4) ?
S21 O22 1.418(2) ?
S21 O21 1.467(2) ?
S21 N20 1.621(3) ?
S21 C22 1.729(4) ?
S31 C32 1.729(3) ?
S31 C39 1.824(3) ?
S41 O42 1.427(2) ?
S41 O41 1.444(2) ?
S41 N40 1.585(3) ?
S41 C42 1.874(4) ?
N1 C1 1.345(4) ?
N1 C5 1.315(4) ?
N2 C6 1.343(4) ?
N2 C10 1.369(4) ?
N18 C17 1.348(5) ?
N18 C19 1.340(4) ?
N20 C19 1.272(4) ?
N38 C39 1.295(4) ?
N38 C37 1.347(4) ?
N40 C39 1.324(4) ?
C1 C2 1.420(4) ?
C1 H1 0.9569 ?
C2 C3 1.368(5) ?
C2 H2 0.9581 ?
C3 C4 1.405(4) ?
C3 H3 0.9532 ?
C4 C5 1.379(4) ?
C4 H4 0.9635 ?
C5 C6 1.515(5) ?
C6 C7 1.376(5) ?
C7 C8 1.424(5) ?
C7 H7 0.9601 ?
C8 C9 1.324(5) ?
C8 H8 0.9563 ?
C9 C10 1.397(5) ?
C9 H9 0.9603 ?
C10 H10 0.9599 ?
C12 C17 1.445(5) ?
C12 C13 1.384(4) ?
C13 C14 1.377(5) ?
C13 H13 0.9553 ?
C14 C15 1.390(5) ?
C14 H14 0.9558 ?
C15 C16 1.381(5) ?
C15 H15 0.9655 ?
C16 C17 1.408(7) ?
C16 H16 0.9591 ?
C22 C23 1.376(4) ?
C22 C27 1.403(5) ?
C23 C24 1.352(5) ?
C23 H23 0.9623 ?
C24 C25 1.379(4) ?
C24 H24 0.9575 ?
C25 C26 1.377(4) ?
C25 C28 1.514(5) ?
C26 C27 1.449(5) ?
C26 H26 1.0550 ?
C27 H27 0.9583 ?
C28 H28A 0.9625 ?
C28 H28B 0.9596 ?
C28 H28C 0.9589 ?
C32 C33 1.391(5) ?
C32 C37 1.433(4) ?
C33 C34 1.411(5) ?
C33 H33 0.9584 ?
C34 C35 1.384(4) ?
C34 H34 0.9634 ?
C35 C36 1.350(5) ?
C35 H35 0.9540 ?
C36 C37 1.352(5) ?
C36 H36 0.9611 ?
C42 C43 1.413(5) ?
C42 C47 1.364(4) ?
C43 C44 1.405(5) ?
C43 H43 0.9549 ?
C44 C45 1.387(5) ?
C44 H44 0.9580 ?
C45 C46 1.351(4) ?
C45 C48 1.540(4) ?
C46 C47 1.403(4) ?
C46 H46 0.9564 ?
C47 H47 0.9624 ?
C48 H48A 0.9568 ?
C48 H48B 0.9606 ?
C48 H48C 0.9600 ?

loop_
_geom_torsion_atom_site_label_1
_geom_torsion_atom_site_label_2
_geom_torsion_atom_site_label_3
_geom_torsion_atom_site_label_4
_geom_torsion
N18 Cu1 N1 C1 97.1(5)
N38 Cu1 N1 C1 -28.8(3)
N2 Cu1 N1 C1 176.7(3)
N40 Cu1 N1 C1 -81.7(2)
N20 Cu1 N1 C1 88.9(3)
N18 Cu1 N1 C5 -87.6(5)
N38 Cu1 N1 C5 146.5(2)
N2 Cu1 N1 C5 -8.0(2)
N40 Cu1 N1 C5 93.6(2)
N20 Cu1 N1 C5 -95.8(2)
N1 Cu1 N2 C6 10.1(3)
N18 Cu1 N2 C6 176.6(3)
N38 Cu1 N2 C6 -68.6(4)
N40 Cu1 N2 C6 -67.5(3)
N20 Cu1 N2 C6 124.2(3)
N1 Cu1 N2 C10 -178.8(3)
N18 Cu1 N2 C10 -12.3(3)
N38 Cu1 N2 C10 102.5(3)
N40 Cu1 N2 C10 103.6(3)
N20 Cu1 N2 C10 -64.7(3)
N1 Cu1 N18 C17 173.9(5)
N38 Cu1 N18 C17 -60.2(3)
N2 Cu1 N18 C17 96.3(3)
N40 Cu1 N18 C17 -7.4(4)
N20 Cu1 N18 C17 -176.6(4)
N1 Cu1 N18 C19 -10.2(6)
N38 Cu1 N18 C19 115.7(2)
N2 Cu1 N18 C19 -87.8(2)
N40 Cu1 N18 C19 168.6(2)
N20 Cu1 N18 C19 -0.7(2)
O22 S21 N20 C19 -149.6(3)
O21 S21 N20 C19 -16.4(3)
C22 S21 N20 C19 98.5(3)
O22 S21 N20 Cu1 61.7(6)
O21 S21 N20 Cu1 -165.1(5)
C22 S21 N20 Cu1 -50.2(6)
N1 Cu1 N20 C19 178.3(2)
N18 Cu1 N20 C19 0.7(2)
N38 Cu1 N20 C19 -75.9(2)
N2 Cu1 N20 C19 98.0(2)
N40 Cu1 N20 C19 -36.7(4)
N1 Cu1 N20 S21 -29.7(6)
N18 Cu1 N20 S21 152.7(6)
N38 Cu1 N20 S21 76.1(6)
N2 Cu1 N20 S21 -110.0(6)
N40 Cu1 N20 S21 115.3(6)
N1 Cu1 N38 C39 -76.7(2)
N18 Cu1 N38 C39 114.3(2)
N2 Cu1 N38 C39 -1.0(4)
N40 Cu1 N38 C39 -2.37(19)
N20 Cu1 N38 C39 165.0(2)
N1 Cu1 N38 C37 104.4(3)
N18 Cu1 N38 C37 -64.6(3)
N2 Cu1 N38 C37 -179.9(3)
N40 Cu1 N38 C37 178.7(4)
N20 Cu1 N38 C37 -13.9(3)
O42 S41 N40 C39 -147.2(3)
O41 S41 N40 C39 -12.6(3)
C42 S41 N40 C39 98.4(3)
O42 S41 N40 Cu1 53.5(4)
O41 S41 N40 Cu1 -171.9(4)
C42 S41 N40 Cu1 -61.0(4)
N1 Cu1 N40 C39 104.68(19)
N18 Cu1 N40 C39 -75.0(2)
N38 Cu1 N40 C39 2.30(18)
N2 Cu1 N40 C39 -177.11(19)
N20 Cu1 N40 C39 -43.2(4)
N1 Cu1 N40 S41 -92.6(4)
N18 Cu1 N40 S41 87.8(4)
N38 Cu1 N40 S41 165.1(5)
N2 Cu1 N40 S41 -14.3(4)
N20 Cu1 N40 S41 119.6(4)
C5 N1 C1 C2 1.3(5)
Cu1 N1 C1 C2 175.9(2)
N1 C1 C2 C3 -1.0(5)
C1 C2 C3 C4 0.7(5)
C2 C3 C4 C5 -0.7(5)
C3 C4 C5 C6 178.7(3)
C3 C4 C5 N1 0.9(5)
C1 N1 C5 C4 -1.3(5)
Cu1 N1 C5 C4 -176.4(2)
C1 N1 C5 C6 -179.1(3)
Cu1 N1 C5 C6 5.9(4)
C10 N2 C6 C7 -0.2(5)
Cu1 N2 C6 C7 171.4(3)
C10 N2 C6 C5 179.2(3)
Cu1 N2 C6 C5 -9.1(4)
C4 C5 C6 N2 -176.0(3)
N1 C5 C6 N2 1.8(4)
C4 C5 C6 C7 3.5(5)
N1 C5 C6 C7 -178.8(3)
N2 C6 C7 C8 0.0(5)
C5 C6 C7 C8 -179.3(3)
C6 C7 C8 C9 -0.7(5)
C7 C8 C9 C10 1.5(5)
C6 N2 C10 C9 1.0(5)
Cu1 N2 C10 C9 -170.2(2)
C8 C9 C10 N2 -1.7(5)
C19 S11 C12 C17 0.9(3)
C19 S11 C12 C13 179.1(3)
C17 C12 C13 C14 0.1(5)
S11 C12 C13 C14 -177.9(3)
C12 C13 C14 C15 -0.8(5)
C13 C14 C15 C16 -3.0(6)
C14 C15 C16 C17 7.3(6)
C13 C12 C17 N18 178.2(3)
S11 C12 C17 N18 -3.6(4)
C13 C12 C17 C16 4.2(6)
S11 C12 C17 C16 -177.5(3)
C19 N18 C17 C12 6.0(5)
Cu1 N18 C17 C12 -178.6(2)
C19 N18 C17 C16 178.6(4)
Cu1 N18 C17 C16 -6.0(7)
C15 C16 C17 C12 -7.7(6)
C15 C16 C17 N18 -179.6(5)
S21 N20 C19 N18 -172.6(3)
Cu1 N20 C19 N18 -1.0(3)
S21 N20 C19 S11 10.9(5)
Cu1 N20 C19 S11 -177.5(3)
C17 N18 C19 N20 177.4(4)
Cu1 N18 C19 N20 1.4(4)
C17 N18 C19 S11 -5.3(4)
Cu1 N18 C19 S11 178.70(13)
C12 S11 C19 N20 179.0(3)
C12 S11 C19 N18 2.0(3)
O22 S21 C22 C23 -34.8(3)
O21 S21 C22 C23 -161.4(3)
N20 S21 C22 C23 77.6(3)
O22 S21 C22 C27 152.9(3)
O21 S21 C22 C27 26.3(3)
N20 S21 C22 C27 -94.8(3)
C27 C22 C23 C24 -3.5(5)
S21 C22 C23 C24 -176.3(3)
C22 C23 C24 C25 4.0(5)
C23 C24 C25 C26 -6.7(5)
C23 C24 C25 C28 -178.5(3)
C28 C25 C26 C27 -177.8(3)
C24 C25 C26 C27 8.8(5)
C25 C26 C27 C22 -8.7(5)
C23 C22 C27 C26 5.9(5)
S21 C22 C27 C26 178.5(3)
C39 S31 C32 C33 -176.8(3)
C39 S31 C32 C37 -2.6(2)
C37 C32 C33 C34 -0.2(5)
S31 C32 C33 C34 173.4(2)
C32 C33 C34 C35 2.8(5)
C33 C34 C35 C36 -3.5(5)
C34 C35 C36 C37 1.4(5)
C35 C36 C37 N38 -178.4(3)
C35 C36 C37 C32 1.0(5)
C39 N38 C37 C36 177.2(3)
Cu1 N38 C37 C36 -4.0(6)
C39 N38 C37 C32 -2.3(4)
Cu1 N38 C37 C32 176.6(2)
C33 C32 C37 C36 -1.6(5)
S31 C32 C37 C36 -176.2(2)
C33 C32 C37 N38 177.9(3)
S31 C32 C37 N38 3.3(4)
C37 N38 C39 N40 -176.0(3)
Cu1 N38 C39 N40 4.9(4)
C37 N38 C39 S31 0.2(4)
Cu1 N38 C39 S31 -178.88(13)
S41 N40 C39 N38 -176.1(2)
Cu1 N40 C39 N38 -3.4(3)
S41 N40 C39 S31 8.2(4)
Cu1 N40 C39 S31 -179.1(3)
C32 S31 C39 N38 1.5(2)
C32 S31 C39 N40 177.6(3)
O42 S41 C42 C43 -40.2(3)
O41 S41 C42 C43 -169.5(2)
N40 S41 C42 C43 74.3(3)
O42 S41 C42 C47 143.6(3)
O41 S41 C42 C47 14.3(3)
N40 S41 C42 C47 -102.0(3)
C47 C42 C43 C44 -2.1(5)
S41 C42 C43 C44 -177.9(2)
C42 C43 C44 C45 3.0(4)
C43 C44 C45 C46 -3.8(5)
C43 C44 C45 C48 177.1(3)
C44 C45 C46 C47 3.1(5)
C48 C45 C46 C47 -177.8(3)
C45 C46 C47 C42 -2.0(5)
C43 C42 C47 C46 1.6(5)
S41 C42 C47 C46 177.2(2)
